data_1572666
loop_
_publ_author_name
'Tran, Ba L.'
'Fuller, 3rd, Jack T'
'Erickson, Jeremy D.'
'Ginovska, Bojana'
'Raugei, Simone'

_publ_section_title
;
 Direct observation of &#x3b2;-alkynyl eliminations from unstrained
 propargylic alkoxide Cu(i) complexes by C-C bond cleavage.
;
_journal_issue 42
_journal_name_full 'Chemical science'
_journal_page_first 17481
_journal_page_last 17489
_journal_paper_doi 10.1039/d4sc02982h
_journal_volume 15
_journal_year 2024
_chemical_formula_moiety 'C90 H69 Cu F2 N2 O3'
_chemical_formula_sum 'C90 H69 Cu F2 N2 O3'
_chemical_formula_weight 1328.01
_space_group_crystal_system orthorhombic
_space_group_IT_number 61
_space_group_name_Hall '-P 2ac 2ab'
_space_group_name_H-M_alt 'P b c a'
_atom_sites_solution_hydrogens geom
_audit_creation_date 2024-03-06
_audit_creation_method
;
Olex2 1.5
(compiled 2024.02.16 svn.r378c4104 for OlexSys, GUI svn.r6928)
;
_audit_update_record
;
2024-04-04 deposited with the CCDC.	2024-09-17 downloaded from the CCDC.
;
_cell_angle_alpha 90
_cell_angle_beta 90
_cell_angle_gamma 90
_cell_formula_units_Z 8
_cell_length_a 17.6667(15)
_cell_length_b 23.566(2)
_cell_length_c 34.121(3)
_cell_measurement_reflns_used 9433
_cell_measurement_temperature 100(2)
_cell_measurement_theta_max 28.30
_cell_measurement_theta_min 2.30
_cell_volume 14206(2)
_computing_cell_refinement 'SAINT V8.40B (?, 2016)'
_computing_data_reduction 'SAINT V8.40B (?, 2016)'
_computing_molecular_graphics 'Olex2 1.5 (Dolomanov et al., 2009)'
_computing_publication_material 'Olex2 1.5 (Dolomanov et al., 2009)'
_computing_structure_refinement 'SHELXL 2018/3 (Sheldrick, 2015)'
_computing_structure_solution 'SHELXT 2018/2 (Sheldrick, 2018)'
_diffrn_ambient_temperature 100.00
_diffrn_measured_fraction_theta_full 1.000
_diffrn_measured_fraction_theta_max 0.998
_diffrn_measurement_device_type 'Bruker APEX-II CCD'
_diffrn_measurement_method '\f and \w scans'
_diffrn_radiation_type MoK\a
_diffrn_radiation_wavelength 0.71073
_diffrn_reflns_av_R_equivalents 0.0618
_diffrn_reflns_av_unetI/netI 0.0290
_diffrn_reflns_Laue_measured_fraction_full 1.000
_diffrn_reflns_Laue_measured_fraction_max 0.998
_diffrn_reflns_limit_h_max 23
_diffrn_reflns_limit_h_min -20
_diffrn_reflns_limit_k_max 28
_diffrn_reflns_limit_k_min -31
_diffrn_reflns_limit_l_max 45
_diffrn_reflns_limit_l_min -45
_diffrn_reflns_number 209088
_diffrn_reflns_point_group_measured_fraction_full 1.000
_diffrn_reflns_point_group_measured_fraction_max 0.998
_diffrn_reflns_theta_full 25.242
_diffrn_reflns_theta_max 28.349
_diffrn_reflns_theta_min 2.101
_exptl_absorpt_coefficient_mu 0.366
_exptl_absorpt_correction_T_max 0.7457
_exptl_absorpt_correction_T_min 0.5845
_exptl_absorpt_correction_type multi-scan
_exptl_absorpt_process_details
;
SADABS-2016/2 (Bruker,2016/2) was used for absorption correction.
wR2(int) was 0.1354 before and 0.0636 after correction.
The Ratio of minimum to maximum transmission is 0.7838.
The \l/2 correction factor is Not present.
;
_exptl_crystal_colour colourless
_exptl_crystal_colour_primary colourless
_exptl_crystal_density_diffrn 1.242
_exptl_crystal_description block
_exptl_crystal_F_000 5552
_exptl_crystal_size_max 0.581
_exptl_crystal_size_mid 0.427
_exptl_crystal_size_min 0.172
_refine_diff_density_max 0.334
_refine_diff_density_min -0.592
_refine_diff_density_rms 0.059
_refine_ls_extinction_method none
_refine_ls_goodness_of_fit_ref 1.134
_refine_ls_hydrogen_treatment mixed
_refine_ls_matrix_type full
_refine_ls_number_parameters 937
_refine_ls_number_reflns 17721
_refine_ls_number_restraints 29
_refine_ls_restrained_S_all 1.133
_refine_ls_R_factor_all 0.0644
_refine_ls_R_factor_gt 0.0460
_refine_ls_shift/su_max 0.003
_refine_ls_shift/su_mean 0.000
_refine_ls_structure_factor_coef Fsqd
_refine_ls_weighting_details 'w=1/[\s^2^(Fo^2^)+(0.0292P)^2^+14.6534P] where P=(Fo^2^+2Fc^2^)/3'
_refine_ls_weighting_scheme calc
_refine_ls_wR_factor_gt 0.1031
_refine_ls_wR_factor_ref 0.1129
_reflns_Friedel_coverage 0.000
_reflns_number_gt 14176
_reflns_number_total 17721
_reflns_threshold_expression 'I > 2\s(I)'
_cod_data_source_file d4sc02982h3.cif
_cod_data_source_block ba103_final2_a
_cod_depositor_comments 'Adding full bibliography for 1572662--1572672.cif.'
_cod_original_cell_volume 14205(2)
_cod_database_code 1572666
_shelx_shelxl_version_number 2018/3
_shelx_space_group_comment
;
The symmetry employed for this shelxl refinement is uniquely defined
by the following loop, which should always be used as a source of
symmetry information in preference to the above space-group names.
They are only intended as comments.
;
_shelx_estimated_absorpt_t_max 0.940
_shelx_estimated_absorpt_t_min 0.816
_olex2_refinement_description
;
1. Fixed Uiso
 At 1.2 times of:
  All C(H) groups
 At 1.5 times of:
  All C(H,H,H) groups
2. Restrained distances
 O4-C40 \\sim O3-C40
 with sigma of 0.02
 O4-C57 \\sim O3-C56
 with sigma of 0.02
 C57-H57A \\sim C56-H56A
 with sigma of 0.02
 C57-H57B \\sim C56-H56B
 with sigma of 0.02
 C57-H57C \\sim C56-H56C
 with sigma of 0.02
 O4-H57A \\sim O3-H56A
 with sigma of 0.04
 O4-H57B \\sim O3-H56B
 with sigma of 0.04
 O4-H57C \\sim O3-H56C
 with sigma of 0.04
 C40-C57 \\sim C40-C56
 with sigma of 0.04
 H57A-H57B \\sim H56A-H56B
 with sigma of 0.04
 H57A-H57C \\sim H56A-H56C
 with sigma of 0.04
 H57B-H57C \\sim H56B-H56C
 with sigma of 0.04
 C84-C85 \\sim C84-C92
 with sigma of 0.02
 C85-C86 \\sim C92-C93
 with sigma of 0.02
 C86-C87 \\sim C93-C98
 with sigma of 0.02
 C86-C91 \\sim C93-C94
 with sigma of 0.02
 C87-C88 \\sim C98-C97
 with sigma of 0.02
 C89-C88 \\sim C96-C97
 with sigma of 0.02
 C89-C90 \\sim C96-C95
 with sigma of 0.02
 C90-C91 \\sim C95-C94
 with sigma of 0.02
 C84-C86 \\sim C84-C93
 with sigma of 0.04
 C85-C87 \\sim C92-C98
 with sigma of 0.04
 C85-C91 \\sim C92-C94
 with sigma of 0.04
 C86-C88 \\sim C93-C97
 with sigma of 0.04
 C86-C90 \\sim C93-C95
 with sigma of 0.04
 C87-C89 \\sim C98-C96
 with sigma of 0.04
 C87-C91 \\sim C98-C94
 with sigma of 0.04
 C89-C91 \\sim C96-C94
 with sigma of 0.04
 C88-C90 \\sim C97-C95
 with sigma of 0.04
3. Others
 Sof(O3)=Sof(C56)=Sof(H56A)=Sof(H56B)=Sof(H56C)=1-FVAR(1)
 Sof(O4)=Sof(C57)=Sof(H57A)=Sof(H57B)=Sof(H57C)=FVAR(1)
 Sof(C92)=Sof(C93)=Sof(C98)=Sof(H98)=Sof(C97)=Sof(H97)=Sof(C96)=Sof(H96)=
 Sof(C95)=Sof(H95)=Sof(C94)=Sof(H94)=1-FVAR(2)
 Sof(C85)=Sof(C86)=Sof(C87)=Sof(H87)=Sof(C89)=Sof(H89)=Sof(C88)=Sof(H88)=
 Sof(C90)=Sof(H90)=Sof(C91)=Sof(H91)=FVAR(2)
4.a Ternary CH refined with riding coordinates:
 C24(H24), C58(H58), C43(H43), C10(H10)
4.b Aromatic/amide H refined with riding coordinates:
 C3(H3), C2(H2), C8(H8), C6(H6), C70(H70), C26(H26), C67(H67), C32(H32),
 C66(H66), C36(H36), C34(H34), C18(H18), C83(H83), C35(H35), C39(H39), C33(H33),
  C12(H12), C22(H22), C73(H73), C16(H16), C64(H64), C69(H69), C41(H41),
 C77(H77), C68(H68), C27(H27), C79(H79), C60(H60), C15(H15), C29(H29), C62(H62),
  C63(H63), C74(H74), C82(H82), C28(H28), C51(H51), C30(H30), C13(H13),
 C14(H14), C45(H45), C61(H61), C76(H76), C49(H49), C80(H80), C55(H55), C21(H21),
  C19(H19), C53(H53), C20(H20), C46(H46), C47(H47), C52(H52), C54(H54),
 C48(H48), C87(H87), C89(H89), C88(H88), C90(H90), C91(H91), C98(H98), C97(H97),
  C96(H96), C95(H95), C94(H94)
4.c Idealised Me refined as rotating group:
 C23(H23A,H23B,H23C), C57(H57A,H57B,H57C), C56(H56A,H56B,H56C)
;
_olex2_submission_special_instructions 'No special instructions were received'

loop_
_space_group_symop_operation_xyz
'x, y, z'
'-x+1/2, -y, z+1/2'
'-x, y+1/2, -z+1/2'
'x+1/2, -y+1/2, -z'
'-x, -y, -z'
'x-1/2, y, -z-1/2'
'x, -y-1/2, z-1/2'
'-x-1/2, y-1/2, z'

loop_
_atom_site_label
_atom_site_type_symbol
_atom_site_fract_x
_atom_site_fract_y
_atom_site_fract_z
_atom_site_U_iso_or_equiv
_atom_site_adp_type
_atom_site_occupancy
_atom_site_site_symmetry_order
_atom_site_calc_flag
_atom_site_refinement_flags_posn
_atom_site_refinement_flags_adp
_atom_site_refinement_flags_occupancy
_atom_site_disorder_assembly
_atom_site_disorder_group
Cu1 Cu 0.55187(2) 0.34461(2) 0.61009(2) 0.01838(6) Uani 1 1 d . . . . .
O2 O 0.40231(8) 0.49971(5) 0.46430(4) 0.0238(3) Uani 1 1 d . . . . .
O1 O 0.62622(8) 0.39318(6) 0.62287(4) 0.0290(3) Uani 1 1 d . . . . .
F1 F 0.95420(8) 0.48043(6) 0.59137(5) 0.0492(4) Uani 1 1 d . . . . .
N3 N 0.44417(8) 0.25214(6) 0.60813(4) 0.0162(3) Uani 1 1 d . . . . .
F2 F 0.74857(10) 0.16177(6) 0.69272(5) 0.0531(4) Uani 1 1 d . . . . .
N6 N 0.41686(8) 0.31651(6) 0.56622(4) 0.0156(3) Uani 1 1 d . . . . .
O4 O 0.5882(4) 0.1182(2) 0.71942(15) 0.0316(11) Uani 0.631(6) 1 d D . P A 1
C1 C 0.46944(10) 0.30270(7) 0.59375(5) 0.0159(3) Uani 1 1 d . . . . .
C4 C 0.42008(10) 0.36584(7) 0.54120(5) 0.0160(3) Uani 1 1 d . . . . .
C3 C 0.37782(10) 0.23520(7) 0.58999(5) 0.0186(3) Uani 1 1 d . . . . .
H3 H 0.349888 0.201593 0.595200 0.022 Uiso 1 1 calc R U . . .
C7 C 0.41339(10) 0.45539(7) 0.48917(5) 0.0190(3) Uani 1 1 d . . . . .
C2 C 0.36050(10) 0.27565(7) 0.56350(5) 0.0193(3) Uani 1 1 d . . . . .
H2 H 0.318121 0.276087 0.546368 0.023 Uiso 1 1 calc R U . . .
C8 C 0.37319(11) 0.45781(8) 0.52431(5) 0.0206(4) Uani 1 1 d . . . . .
H8 H 0.342781 0.490060 0.529901 0.025 Uiso 1 1 calc R U . . .
C5 C 0.46335(10) 0.36370(7) 0.50699(5) 0.0162(3) Uani 1 1 d . . . . .
C37 C 0.48570(10) 0.21812(7) 0.63589(5) 0.0184(3) Uani 1 1 d . . . . .
C9 C 0.37701(10) 0.41373(7) 0.55124(5) 0.0183(3) Uani 1 1 d . . . . .
C65 C 0.61867(10) 0.15766(8) 0.56466(5) 0.0213(4) Uani 1 1 d . . . . .
C42 C 0.47760(10) 0.22961(8) 0.67593(5) 0.0207(4) Uani 1 1 d . . . . .
C24 C 0.50934(10) 0.31103(7) 0.49615(5) 0.0175(3) Uani 1 1 d . . . . .
H24 H 0.514174 0.288055 0.520665 0.021 Uiso 1 1 calc R U . . .
C31 C 0.59022(10) 0.32554(7) 0.48316(5) 0.0190(3) Uani 1 1 d . . . . .
C6 C 0.46097(10) 0.40979(7) 0.48141(5) 0.0183(3) Uani 1 1 d . . . . .
H6 H 0.491927 0.410029 0.458647 0.022 Uiso 1 1 calc R U . . .
C38 C 0.53027(10) 0.17401(8) 0.62184(5) 0.0199(4) Uani 1 1 d . . . . .
C59 C 0.48625(10) 0.11370(8) 0.56443(6) 0.0214(4) Uani 1 1 d . . . . .
C70 C 0.65598(11) 0.20548(8) 0.55055(5) 0.0235(4) Uani 1 1 d . . . . .
H70 H 0.629370 0.240381 0.548467 0.028 Uiso 1 1 calc R U . . .
C25 C 0.46628(10) 0.27432(8) 0.46692(5) 0.0194(3) Uani 1 1 d . . . . .
C17 C 0.36343(11) 0.47133(8) 0.61235(5) 0.0218(4) Uani 1 1 d . . . . .
C44 C 0.34268(11) 0.26060(9) 0.68440(5) 0.0248(4) Uani 1 1 d . . . . .
C26 C 0.44091(11) 0.22086(8) 0.47784(6) 0.0243(4) Uani 1 1 d . . . . .
H26 H 0.449993 0.207731 0.503743 0.029 Uiso 1 1 calc R U . . .
C58 C 0.53685(10) 0.16261(7) 0.57797(5) 0.0195(4) Uani 1 1 d . . . . .
H58 H 0.516502 0.197304 0.564790 0.023 Uiso 1 1 calc R U . . .
C43 C 0.42567(11) 0.27720(8) 0.68950(5) 0.0220(4) Uani 1 1 d . . . . .
H43 H 0.435002 0.310127 0.671653 0.026 Uiso 1 1 calc R U . . .
C78 C 0.69665(11) 0.32685(8) 0.66409(6) 0.0226(4) Uani 1 1 d . . . . .
C67 C 0.73445(12) 0.10411(9) 0.55589(6) 0.0307(4) Uani 1 1 d . . . . .
H67 H 0.761287 0.069274 0.557679 0.037 Uiso 1 1 calc R U . . .
C32 C 0.62593(11) 0.29597(8) 0.45314(6) 0.0232(4) Uani 1 1 d . . . . .
H32 H 0.598965 0.267463 0.439258 0.028 Uiso 1 1 calc R U . . .
C66 C 0.65875(11) 0.10669(9) 0.56678(6) 0.0274(4) Uani 1 1 d . . . . .
H66 H 0.633955 0.073368 0.575765 0.033 Uiso 1 1 calc R U . . .
C71 C 0.68178(11) 0.38870(8) 0.65154(5) 0.0223(4) Uani 1 1 d . . . . .
C11 C 0.25142(11) 0.40986(8) 0.58901(5) 0.0218(4) Uani 1 1 d . . . . .
C10 C 0.33734(10) 0.41794(8) 0.59101(5) 0.0202(4) Uani 1 1 d . . . . .
H10 H 0.356890 0.385371 0.606842 0.024 Uiso 1 1 calc R U . . .
C36 C 0.63152(11) 0.36675(8) 0.50333(6) 0.0245(4) Uani 1 1 d . . . . .
H36 H 0.608208 0.387274 0.524034 0.029 Uiso 1 1 calc R U . . .
C23 C 0.43968(12) 0.49719(8) 0.42703(6) 0.0262(4) Uani 1 1 d . . . . .
H23A H 0.424611 0.529919 0.411122 0.039 Uiso 1 1 calc R U . . .
H23B H 0.425353 0.462101 0.413514 0.039 Uiso 1 1 calc R U . . .
H23C H 0.494622 0.497818 0.430977 0.039 Uiso 1 1 calc R U . . .
C34 C 0.74123(11) 0.34873(9) 0.46335(6) 0.0277(4) Uani 1 1 d . . . . .
H34 H 0.792312 0.356680 0.456609 0.033 Uiso 1 1 calc R U . . .
C18 C 0.33394(12) 0.52499(8) 0.60405(6) 0.0260(4) Uani 1 1 d . . . . .
H18 H 0.292898 0.528581 0.586234 0.031 Uiso 1 1 calc R U . . .
C72 C 0.75643(11) 0.41362(8) 0.63540(6) 0.0236(4) Uani 1 1 d . . . . .
C83 C 0.71175(12) 0.28693(9) 0.63506(6) 0.0277(4) Uani 1 1 d . . . . .
H83 H 0.710276 0.298118 0.608323 0.033 Uiso 1 1 calc R U . . .
C35 C 0.70588(12) 0.37804(9) 0.49354(6) 0.0291(4) Uani 1 1 d . . . . .
H35 H 0.733148 0.406177 0.507617 0.035 Uiso 1 1 calc R U . . .
C39 C 0.56694(11) 0.13932(8) 0.64903(6) 0.0255(4) Uani 1 1 d . . . . .
H39 H 0.597613 0.108757 0.640229 0.031 Uiso 1 1 calc R U . . .
C33 C 0.70066(11) 0.30763(9) 0.44321(6) 0.0267(4) Uani 1 1 d . . . . .
H33 H 0.724122 0.287292 0.422470 0.032 Uiso 1 1 calc R U . . .
C12 C 0.21727(11) 0.38238(8) 0.55750(6) 0.0261(4) Uani 1 1 d . . . . .
H12 H 0.246831 0.372484 0.535265 0.031 Uiso 1 1 calc R U . . .
C22 C 0.42207(12) 0.46730(10) 0.63953(6) 0.0314(5) Uani 1 1 d . . . . .
H22 H 0.442182 0.431088 0.645950 0.038 Uiso 1 1 calc R U . . .
C73 C 0.75989(12) 0.43324(8) 0.59719(6) 0.0265(4) Uani 1 1 d . . . . .
H73 H 0.716136 0.431329 0.581060 0.032 Uiso 1 1 calc R U . . .
C84 C 0.66149(12) 0.42360(9) 0.68622(6) 0.0284(4) Uani 1 1 d D . . . .
C16 C 0.20618(12) 0.42469(8) 0.62091(6) 0.0267(4) Uani 1 1 d . . . . .
H16 H 0.228263 0.443165 0.642850 0.032 Uiso 1 1 calc R U . . .
C64 C 0.43224(11) 0.08906(8) 0.58873(6) 0.0274(4) Uani 1 1 d . . . . .
H64 H 0.427848 0.101223 0.615177 0.033 Uiso 1 1 calc R U . . .
C69 C 0.73153(12) 0.20294(9) 0.53948(6) 0.0283(4) Uani 1 1 d . . . . .
H69 H 0.756193 0.235962 0.529886 0.034 Uiso 1 1 calc R U . . .
C41 C 0.51541(11) 0.19479(9) 0.70225(6) 0.0258(4) Uani 1 1 d . . . . .
H41 H 0.511713 0.202012 0.729570 0.031 Uiso 1 1 calc R U . . .
C40 C 0.55871(12) 0.14936(9) 0.68894(6) 0.0286(4) Uani 1 1 d D . . . .
C77 C 0.82098(12) 0.41646(9) 0.65867(6) 0.0302(4) Uani 1 1 d . . . . .
H77 H 0.819225 0.403031 0.684904 0.036 Uiso 1 1 calc R U . . .
C68 C 0.77080(11) 0.15255(10) 0.54239(6) 0.0307(4) Uani 1 1 d . . . . .
H68 H 0.822692 0.150985 0.535161 0.037 Uiso 1 1 calc R U . . .
C27 C 0.40246(12) 0.18617(9) 0.45156(6) 0.0305(4) Uani 1 1 d . . . . .
H27 H 0.385550 0.149724 0.459620 0.037 Uiso 1 1 calc R U . . .
C79 C 0.69794(12) 0.30964(9) 0.70290(6) 0.0295(4) Uani 1 1 d . . . . .
H79 H 0.687674 0.336426 0.723018 0.035 Uiso 1 1 calc R U . . .
C60 C 0.49090(12) 0.09486(8) 0.52580(6) 0.0275(4) Uani 1 1 d . . . . .
H60 H 0.527621 0.110951 0.508764 0.033 Uiso 1 1 calc R U . . .
C15 C 0.12919(12) 0.41275(9) 0.62094(7) 0.0331(5) Uani 1 1 d . . . . .
H15 H 0.098933 0.424055 0.642590 0.040 Uiso 1 1 calc R U . . .
C29 C 0.41319(13) 0.25802(9) 0.40269(6) 0.0325(5) Uani 1 1 d . . . . .
H29 H 0.403289 0.271209 0.376882 0.039 Uiso 1 1 calc R U . . .
C50 C 0.44512(11) 0.29709(8) 0.73087(6) 0.0248(4) Uani 1 1 d . . . . .
C62 C 0.38947(12) 0.02879(9) 0.53630(8) 0.0365(5) Uani 1 1 d . . . . .
H62 H 0.356522 0.000072 0.526776 0.044 Uiso 1 1 calc R U . . .
C63 C 0.38453(12) 0.04667(9) 0.57458(7) 0.0347(5) Uani 1 1 d . . . . .
H63 H 0.348206 0.029942 0.591548 0.042 Uiso 1 1 calc R U . . .
C75 C 0.88875(13) 0.45812(9) 0.60592(7) 0.0351(5) Uani 1 1 d . . . . .
C74 C 0.82658(13) 0.45571(9) 0.58213(7) 0.0319(5) Uani 1 1 d . . . . .
H74 H 0.828897 0.469082 0.555892 0.038 Uiso 1 1 calc R U . . .
C82 C 0.72891(12) 0.23113(9) 0.64442(7) 0.0319(5) Uani 1 1 d . . . . .
H82 H 0.739531 0.204031 0.624552 0.038 Uiso 1 1 calc R U . . .
C28 C 0.38879(12) 0.20449(9) 0.41387(6) 0.0318(5) Uani 1 1 d . . . . .
H28 H 0.362980 0.180748 0.395773 0.038 Uiso 1 1 calc R U . . .
C81 C 0.73005(13) 0.21634(9) 0.68327(7) 0.0344(5) Uani 1 1 d . . . . .
C51 C 0.40353(14) 0.28064(10) 0.76335(6) 0.0344(5) Uani 1 1 d . . . . .
H51 H 0.359640 0.257841 0.760075 0.041 Uiso 1 1 calc R U . . .
C30 C 0.45186(12) 0.29243(8) 0.42881(6) 0.0261(4) Uani 1 1 d . . . . .
H30 H 0.468755 0.328816 0.420617 0.031 Uiso 1 1 calc R U . . .
C13 C 0.14057(12) 0.36921(9) 0.55808(7) 0.0310(4) Uani 1 1 d . . . . .
H13 H 0.118488 0.349569 0.536620 0.037 Uiso 1 1 calc R U . . .
C14 C 0.09621(12) 0.38462(9) 0.58984(7) 0.0337(5) Uani 1 1 d . . . . .
H14 H 0.043705 0.375929 0.590201 0.040 Uiso 1 1 calc R U . . .
C45 C 0.31783(12) 0.20490(9) 0.68895(6) 0.0303(4) Uani 1 1 d . . . . .
H45 H 0.353064 0.176070 0.695727 0.036 Uiso 1 1 calc R U . . .
C61 C 0.44276(13) 0.05295(9) 0.51180(7) 0.0336(5) Uani 1 1 d . . . . .
H61 H 0.446459 0.040856 0.485312 0.040 Uiso 1 1 calc R U . . .
C76 C 0.88818(12) 0.43879(9) 0.64387(7) 0.0355(5) Uani 1 1 d . . . . .
H76 H 0.932440 0.440588 0.659630 0.043 Uiso 1 1 calc R U . . .
C49 C 0.28962(13) 0.30178(10) 0.67467(7) 0.0357(5) Uani 1 1 d . . . . .
H49 H 0.305235 0.340115 0.671695 0.043 Uiso 1 1 calc R U . . .
C80 C 0.71410(14) 0.25358(10) 0.71284(7) 0.0372(5) Uani 1 1 d . . . . .
H80 H 0.714031 0.241587 0.739424 0.045 Uiso 1 1 calc R U . . .
C85 C 0.6541(2) 0.45281(12) 0.71518(8) 0.0292(6) Uani 0.836(3) 1 d D . P B 1
C55 C 0.50737(13) 0.33182(10) 0.73627(6) 0.0361(5) Uani 1 1 d . . . . .
H55 H 0.534896 0.344853 0.714108 0.043 Uiso 1 1 calc R U . . .
C21 C 0.45147(14) 0.51535(12) 0.65734(7) 0.0434(6) Uani 1 1 d . . . . .
H21 H 0.491416 0.511858 0.675824 0.052 Uiso 1 1 calc R U . . .
C19 C 0.36403(14) 0.57313(9) 0.62158(7) 0.0363(5) Uani 1 1 d . . . . .
H19 H 0.344242 0.609475 0.615262 0.044 Uiso 1 1 calc R U . . .
C86 C 0.65623(16) 0.48676(11) 0.75020(8) 0.0306(6) Uani 0.836(3) 1 d D . P B 1
C53 C 0.48964(15) 0.32995(11) 0.80611(7) 0.0411(6) Uani 1 1 d . . . . .
H53 H 0.505696 0.339968 0.831764 0.049 Uiso 1 1 calc R U . . .
C20 C 0.42283(15) 0.56835(11) 0.64827(8) 0.0441(6) Uani 1 1 d . . . . .
H20 H 0.443334 0.601322 0.660274 0.053 Uiso 1 1 calc R U . . .
C46 C 0.24186(14) 0.19103(11) 0.68368(7) 0.0395(5) Uani 1 1 d . . . . .
H46 H 0.225615 0.152893 0.686965 0.047 Uiso 1 1 calc R U . . .
C47 C 0.19017(14) 0.23239(12) 0.67373(7) 0.0448(6) Uani 1 1 d . . . . .
H47 H 0.138437 0.222838 0.669981 0.054 Uiso 1 1 calc R U . . .
C52 C 0.42565(16) 0.29730(11) 0.80073(7) 0.0425(6) Uani 1 1 d . . . . .
H52 H 0.396413 0.286096 0.822781 0.051 Uiso 1 1 calc R U . . .
C54 C 0.53027(14) 0.34797(12) 0.77362(7) 0.0436(6) Uani 1 1 d . . . . .
H54 H 0.573663 0.371296 0.776889 0.052 Uiso 1 1 calc R U . . .
C48 C 0.21393(14) 0.28757(12) 0.66925(8) 0.0462(6) Uani 1 1 d . . . . .
H48 H 0.178422 0.316169 0.662410 0.055 Uiso 1 1 calc R U . . .
C87 C 0.72597(16) 0.49572(12) 0.76804(8) 0.0347(6) Uani 0.836(3) 1 d D . P B 1
H87 H 0.770102 0.479071 0.757049 0.042 Uiso 0.836(3) 1 calc R U P B 1
C89 C 0.66841(19) 0.55224(12) 0.81789(8) 0.0393(7) Uani 0.836(3) 1 d D . P B 1
H89 H 0.672515 0.574920 0.840810 0.047 Uiso 0.836(3) 1 calc R U P B 1
C88 C 0.73220(17) 0.52854(12) 0.80160(8) 0.0368(7) Uani 0.836(3) 1 d D . P B 1
H88 H 0.780318 0.534640 0.813287 0.044 Uiso 0.836(3) 1 calc R U P B 1
C90 C 0.5981(3) 0.54310(18) 0.80094(11) 0.0515(11) Uani 0.836(3) 1 d D . P B 1
H90 H 0.554016 0.559172 0.812406 0.062 Uiso 0.836(3) 1 calc R U P B 1
C91 C 0.59212(18) 0.51042(14) 0.76719(9) 0.0447(8) Uani 0.836(3) 1 d D . P B 1
H91 H 0.543883 0.504213 0.755653 0.054 Uiso 0.836(3) 1 calc R U P B 1
C57 C 0.6260(2) 0.06706(15) 0.70816(11) 0.0380(10) Uani 0.631(6) 1 d D . P A 1
H57A H 0.670601 0.076410 0.692383 0.057 Uiso 0.631(6) 1 calc DR U P A 1
H57B H 0.591426 0.043420 0.692714 0.057 Uiso 0.631(6) 1 calc DR U P A 1
H57C H 0.641713 0.046307 0.731675 0.057 Uiso 0.631(6) 1 calc DR U P A 1
O3 O 0.5981(8) 0.1098(5) 0.7099(3) 0.049(3) Uani 0.369(6) 1 d D . P A 2
C56 C 0.5926(5) 0.1174(4) 0.7511(2) 0.058(3) Uani 0.369(6) 1 d D . P A 2
H56A H 0.539719 0.113329 0.759276 0.06(3) Uiso 0.369(6) 1 calc DR . P A 2
H56B H 0.610788 0.155401 0.758079 0.08(3) Uiso 0.369(6) 1 calc DR . P A 2
H56C H 0.623601 0.088808 0.764440 0.08(3) Uiso 0.369(6) 1 calc DR . P A 2
C92 C 0.6285(9) 0.4489(8) 0.7099(4) 0.034(5) Uiso 0.164(3) 1 d D . P B 2
C93 C 0.6001(7) 0.4791(6) 0.7434(4) 0.038(3) Uiso 0.164(3) 1 d D . P B 2
C98 C 0.6480(10) 0.5050(8) 0.7699(5) 0.055(5) Uiso 0.164(3) 1 d D . P B 2
H98 H 0.701068 0.504126 0.765410 0.067 Uiso 0.164(3) 1 calc R U P B 2
C97 C 0.6196(10) 0.5329(10) 0.8036(6) 0.046(6) Uiso 0.164(3) 1 d D . P B 2
H97 H 0.652759 0.551176 0.821582 0.056 Uiso 0.164(3) 1 calc R U P B 2
C96 C 0.5417(9) 0.5328(8) 0.8096(5) 0.055(4) Uiso 0.164(3) 1 d D . P B 2
H96 H 0.521250 0.551319 0.831990 0.066 Uiso 0.164(3) 1 calc R U P B 2
C95 C 0.4938(9) 0.5062(7) 0.7837(4) 0.057(5) Uiso 0.164(3) 1 d D . P B 2
H95 H 0.440712 0.506839 0.787916 0.068 Uiso 0.164(3) 1 calc R U P B 2
C94 C 0.5232(7) 0.4787(6) 0.7514(4) 0.039(3) Uiso 0.164(3) 1 d D . P B 2
H94 H 0.489999 0.459068 0.734232 0.047 Uiso 0.164(3) 1 calc R U P B 2

loop_
_atom_site_aniso_label
_atom_site_aniso_U_11
_atom_site_aniso_U_22
_atom_site_aniso_U_33
_atom_site_aniso_U_23
_atom_site_aniso_U_13
_atom_site_aniso_U_12
Cu1 0.01824(11) 0.01647(10) 0.02042(11) 0.00139(8) -0.00237(8) -0.00215(8)
O2 0.0312(7) 0.0169(6) 0.0234(7) 0.0065(5) 0.0032(5) 0.0046(5)
O1 0.0272(7) 0.0259(7) 0.0340(8) 0.0067(6) -0.0127(6) -0.0097(6)
F1 0.0303(7) 0.0357(8) 0.0815(11) 0.0113(7) 0.0167(7) -0.0069(6)
N3 0.0152(7) 0.0151(7) 0.0183(7) 0.0018(5) -0.0002(6) 0.0008(5)
F2 0.0649(10) 0.0286(7) 0.0657(10) 0.0156(7) -0.0037(8) 0.0040(7)
N6 0.0143(7) 0.0138(7) 0.0188(7) 0.0012(5) 0.0000(5) -0.0006(5)
O4 0.041(2) 0.0289(18) 0.025(3) 0.0053(17) -0.0045(18) 0.0142(16)
C1 0.0177(8) 0.0139(8) 0.0160(8) 0.0006(6) 0.0018(6) 0.0014(6)
C4 0.0168(8) 0.0128(8) 0.0185(8) 0.0016(6) -0.0009(6) -0.0001(6)
C3 0.0170(8) 0.0153(8) 0.0234(9) 0.0008(7) -0.0010(7) -0.0023(6)
C7 0.0218(9) 0.0140(8) 0.0211(8) 0.0025(6) -0.0020(7) -0.0012(7)
C2 0.0158(8) 0.0181(8) 0.0240(9) 0.0008(7) -0.0018(7) -0.0023(7)
C8 0.0229(9) 0.0155(8) 0.0234(9) 0.0006(7) 0.0006(7) 0.0040(7)
C5 0.0162(8) 0.0135(8) 0.0190(8) -0.0007(6) -0.0010(6) 0.0000(6)
C37 0.0173(8) 0.0159(8) 0.0222(8) 0.0050(7) -0.0015(7) -0.0007(7)
C9 0.0182(8) 0.0162(8) 0.0205(8) 0.0004(7) -0.0002(7) 0.0010(7)
C65 0.0209(9) 0.0209(9) 0.0221(9) -0.0016(7) 0.0004(7) -0.0008(7)
C42 0.0203(9) 0.0194(9) 0.0224(9) 0.0027(7) -0.0001(7) -0.0001(7)
C24 0.0188(8) 0.0134(8) 0.0203(8) 0.0001(6) 0.0003(6) 0.0014(6)
C31 0.0197(9) 0.0149(8) 0.0223(9) 0.0024(7) 0.0000(7) 0.0031(7)
C6 0.0196(9) 0.0163(8) 0.0189(8) 0.0012(6) 0.0007(6) -0.0008(6)
C38 0.0179(8) 0.0178(8) 0.0241(9) 0.0036(7) -0.0001(7) 0.0010(7)
C59 0.0173(9) 0.0157(8) 0.0312(10) 0.0027(7) -0.0014(7) 0.0022(7)
C70 0.0265(10) 0.0219(9) 0.0221(9) -0.0010(7) 0.0000(7) -0.0022(7)
C25 0.0179(8) 0.0173(8) 0.0230(9) -0.0035(7) 0.0014(7) 0.0024(7)
C17 0.0212(9) 0.0227(9) 0.0216(9) -0.0025(7) 0.0038(7) 0.0022(7)
C44 0.0262(10) 0.0292(10) 0.0191(9) -0.0010(7) 0.0021(7) 0.0033(8)
C26 0.0272(10) 0.0203(9) 0.0256(9) -0.0017(7) 0.0018(8) -0.0012(8)
C58 0.0201(9) 0.0147(8) 0.0236(9) 0.0024(7) 0.0019(7) 0.0023(7)
C43 0.0248(9) 0.0212(9) 0.0201(9) 0.0019(7) 0.0007(7) 0.0021(7)
C78 0.0180(9) 0.0240(9) 0.0256(9) -0.0003(7) -0.0025(7) -0.0036(7)
C67 0.0231(10) 0.0317(11) 0.0372(11) -0.0032(9) 0.0016(8) 0.0077(8)
C32 0.0220(9) 0.0201(9) 0.0276(9) -0.0031(7) 0.0010(7) 0.0013(7)
C66 0.0244(10) 0.0213(9) 0.0364(11) 0.0013(8) 0.0039(8) 0.0022(8)
C71 0.0204(9) 0.0235(9) 0.0230(9) -0.0005(7) -0.0029(7) -0.0027(7)
C11 0.0228(9) 0.0150(8) 0.0276(9) 0.0035(7) 0.0024(7) 0.0025(7)
C10 0.0225(9) 0.0172(8) 0.0211(9) 0.0018(7) 0.0023(7) 0.0036(7)
C36 0.0219(9) 0.0256(10) 0.0261(9) -0.0058(8) 0.0013(7) 0.0002(8)
C23 0.0322(11) 0.0235(9) 0.0228(9) 0.0078(7) 0.0033(8) 0.0031(8)
C34 0.0199(9) 0.0275(10) 0.0358(11) 0.0006(8) 0.0039(8) 0.0012(8)
C18 0.0261(10) 0.0238(10) 0.0281(10) -0.0024(8) 0.0042(8) 0.0008(8)
C72 0.0248(10) 0.0172(9) 0.0286(9) -0.0044(7) 0.0007(8) -0.0016(7)
C83 0.0283(10) 0.0287(10) 0.0261(10) -0.0008(8) -0.0024(8) -0.0024(8)
C35 0.0238(10) 0.0272(10) 0.0364(11) -0.0063(8) -0.0005(8) -0.0036(8)
C39 0.0231(10) 0.0228(9) 0.0305(10) 0.0039(8) 0.0001(8) 0.0076(7)
C33 0.0218(9) 0.0260(10) 0.0322(10) -0.0035(8) 0.0053(8) 0.0043(8)
C12 0.0270(10) 0.0243(10) 0.0272(10) 0.0025(8) -0.0006(8) 0.0039(8)
C22 0.0297(11) 0.0383(12) 0.0262(10) -0.0049(9) -0.0016(8) 0.0056(9)
C73 0.0272(10) 0.0219(9) 0.0304(10) -0.0021(8) 0.0011(8) -0.0019(8)
C84 0.0274(10) 0.0253(10) 0.0324(11) -0.0005(8) 0.0036(8) -0.0017(8)
C16 0.0292(10) 0.0205(9) 0.0305(10) 0.0002(8) 0.0067(8) 0.0017(8)
C64 0.0208(9) 0.0247(10) 0.0366(11) 0.0086(8) -0.0002(8) 0.0014(8)
C69 0.0278(10) 0.0312(11) 0.0258(10) -0.0027(8) 0.0028(8) -0.0084(8)
C41 0.0266(10) 0.0282(10) 0.0225(9) 0.0052(8) -0.0029(7) 0.0009(8)
C40 0.0290(10) 0.0284(10) 0.0284(10) 0.0098(8) -0.0062(8) 0.0041(8)
C77 0.0271(10) 0.0294(11) 0.0342(11) -0.0007(9) -0.0042(8) -0.0039(8)
C68 0.0184(9) 0.0443(13) 0.0294(10) -0.0070(9) 0.0031(8) -0.0016(9)
C27 0.0319(11) 0.0219(10) 0.0377(11) -0.0060(8) 0.0005(9) -0.0054(8)
C79 0.0312(11) 0.0307(11) 0.0267(10) 0.0007(8) 0.0006(8) -0.0022(9)
C60 0.0262(10) 0.0215(9) 0.0347(11) -0.0015(8) -0.0001(8) 0.0008(8)
C15 0.0290(11) 0.0266(10) 0.0438(12) 0.0036(9) 0.0128(9) 0.0018(8)
C29 0.0388(12) 0.0317(11) 0.0269(10) -0.0047(8) -0.0090(9) 0.0047(9)
C50 0.0264(10) 0.0253(10) 0.0227(9) -0.0016(7) 0.0008(8) 0.0012(8)
C62 0.0257(11) 0.0183(10) 0.0654(16) -0.0004(10) -0.0124(10) -0.0010(8)
C63 0.0232(10) 0.0249(10) 0.0561(14) 0.0140(10) -0.0031(10) -0.0033(8)
C75 0.0297(11) 0.0196(10) 0.0559(14) 0.0009(9) 0.0124(10) -0.0012(8)
C74 0.0353(12) 0.0230(10) 0.0375(11) 0.0021(9) 0.0096(9) 0.0002(9)
C82 0.0320(11) 0.0271(10) 0.0366(11) -0.0027(9) -0.0026(9) -0.0005(9)
C28 0.0299(11) 0.0290(11) 0.0365(11) -0.0121(9) -0.0069(9) 0.0001(8)
C81 0.0328(12) 0.0234(10) 0.0469(13) 0.0083(9) -0.0020(10) -0.0015(9)
C51 0.0414(13) 0.0378(12) 0.0240(10) 0.0007(9) 0.0022(9) -0.0110(10)
C30 0.0300(10) 0.0224(9) 0.0258(9) -0.0005(7) -0.0030(8) 0.0008(8)
C13 0.0282(11) 0.0264(10) 0.0384(12) 0.0038(9) -0.0073(9) 0.0002(8)
C14 0.0227(10) 0.0276(11) 0.0510(13) 0.0093(10) 0.0005(9) -0.0001(8)
C45 0.0291(11) 0.0289(11) 0.0328(11) -0.0059(9) 0.0000(8) 0.0015(8)
C61 0.0331(11) 0.0232(10) 0.0447(12) -0.0079(9) -0.0088(10) 0.0036(9)
C76 0.0230(10) 0.0290(11) 0.0545(14) -0.0020(10) -0.0041(10) -0.0045(8)
C49 0.0313(11) 0.0391(12) 0.0369(12) 0.0097(10) 0.0035(9) 0.0073(10)
C80 0.0419(13) 0.0380(12) 0.0317(11) 0.0112(9) 0.0007(10) -0.0035(10)
C85 0.0254(16) 0.0287(15) 0.0335(15) -0.0028(11) 0.0033(12) -0.0003(12)
C55 0.0337(12) 0.0444(13) 0.0301(11) -0.0071(9) 0.0046(9) -0.0092(10)
C21 0.0378(13) 0.0561(16) 0.0364(12) -0.0154(11) -0.0061(10) -0.0021(12)
C19 0.0423(13) 0.0238(10) 0.0428(12) -0.0078(9) 0.0068(10) -0.0026(9)
C86 0.0406(16) 0.0238(12) 0.0275(13) -0.0020(10) 0.0047(11) 0.0022(11)
C53 0.0479(14) 0.0481(14) 0.0274(11) -0.0119(10) -0.0057(10) 0.0026(11)
C20 0.0433(14) 0.0408(14) 0.0480(14) -0.0191(11) 0.0011(11) -0.0111(11)
C46 0.0332(12) 0.0420(13) 0.0433(13) -0.0110(11) 0.0004(10) -0.0077(10)
C47 0.0257(11) 0.0659(18) 0.0429(13) -0.0015(12) -0.0051(10) -0.0028(11)
C52 0.0556(16) 0.0479(14) 0.0240(11) 0.0001(10) 0.0038(10) -0.0067(12)
C54 0.0367(13) 0.0536(15) 0.0405(13) -0.0153(12) -0.0013(10) -0.0086(11)
C48 0.0311(12) 0.0581(17) 0.0494(15) 0.0136(13) -0.0009(11) 0.0116(11)
C87 0.0334(14) 0.0380(15) 0.0326(13) -0.0065(11) 0.0066(11) -0.0021(11)
C89 0.060(2) 0.0268(13) 0.0307(14) -0.0035(11) 0.0024(13) 0.0048(13)
C88 0.0458(17) 0.0347(15) 0.0300(13) -0.0007(11) 0.0022(11) -0.0049(12)
C90 0.051(2) 0.058(2) 0.046(2) -0.0197(17) -0.0016(17) 0.025(2)
C91 0.0391(17) 0.0526(19) 0.0425(16) -0.0164(14) -0.0032(13) 0.0171(14)
C57 0.048(2) 0.0261(19) 0.040(2) 0.0096(15) -0.0094(17) 0.0133(16)
O3 0.060(5) 0.065(6) 0.022(4) 0.013(4) 0.004(3) 0.042(4)
C56 0.072(6) 0.071(6) 0.030(4) 0.014(4) -0.004(3) 0.040(5)

loop_
_atom_type_symbol
_atom_type_description
_atom_type_scat_dispersion_real
_atom_type_scat_dispersion_imag
_atom_type_scat_source
C C 0.0033 0.0016 'International Tables Vol C Tables 4.2.6.8 and 6.1.1.4'
H H 0.0000 0.0000 'International Tables Vol C Tables 4.2.6.8 and 6.1.1.4'
Cu Cu 0.3201 1.2651 'International Tables Vol C Tables 4.2.6.8 and 6.1.1.4'
F F 0.0171 0.0103 'International Tables Vol C Tables 4.2.6.8 and 6.1.1.4'
N N 0.0061 0.0033 'International Tables Vol C Tables 4.2.6.8 and 6.1.1.4'
O O 0.0106 0.0060 'International Tables Vol C Tables 4.2.6.8 and 6.1.1.4'

loop_
_geom_angle_atom_site_label_1
_geom_angle_atom_site_label_2
_geom_angle_atom_site_label_3
_geom_angle
_geom_angle_site_symmetry_1
_geom_angle_site_symmetry_3
_geom_angle_publ_flag
O1 Cu1 C1 172.46(7) . . ?
C7 O2 C23 117.07(14) . . ?
C71 O1 Cu1 129.72(12) . . ?
C1 N3 C3 111.60(14) . . ?
C1 N3 C37 123.76(15) . . ?
C3 N3 C37 124.36(14) . . ?
C1 N6 C4 125.03(14) . . ?
C1 N6 C2 111.71(14) . . ?
C2 N6 C4 123.19(14) . . ?
C40 O4 C57 115.0(4) . . ?
N3 C1 Cu1 128.10(13) . . ?
N6 C1 Cu1 128.26(13) . . ?
N6 C1 N3 103.53(14) . . ?
C5 C4 N6 119.14(15) . . ?
C5 C4 C9 121.99(16) . . ?
C9 C4 N6 118.82(15) . . ?
N3 C3 H3 126.6 . . ?
C2 C3 N3 106.74(15) . . ?
C2 C3 H3 126.6 . . ?
O2 C7 C8 115.57(16) . . ?
O2 C7 C6 124.21(16) . . ?
C6 C7 C8 120.22(16) . . ?
N6 C2 H2 126.8 . . ?
C3 C2 N6 106.42(15) . . ?
C3 C2 H2 126.8 . . ?
C7 C8 H8 119.6 . . ?
C9 C8 C7 120.89(16) . . ?
C9 C8 H8 119.6 . . ?
C4 C5 C24 121.50(15) . . ?
C6 C5 C4 118.61(16) . . ?
C6 C5 C24 119.81(15) . . ?
C42 C37 N3 118.78(16) . . ?
C38 C37 N3 118.55(16) . . ?
C38 C37 C42 122.63(16) . . ?
C4 C9 C10 121.10(15) . . ?
C8 C9 C4 117.81(16) . . ?
C8 C9 C10 121.06(16) . . ?
C70 C65 C58 119.47(17) . . ?
C70 C65 C66 118.32(18) . . ?
C66 C65 C58 122.20(17) . . ?
C37 C42 C43 120.07(16) . . ?
C41 C42 C37 117.89(17) . . ?
C41 C42 C43 121.97(17) . . ?
C5 C24 H24 106.4 . . ?
C5 C24 C31 112.57(14) . . ?
C31 C24 H24 106.4 . . ?
C25 C24 C5 110.73(14) . . ?
C25 C24 H24 106.4 . . ?
C25 C24 C31 113.72(14) . . ?
C32 C31 C24 121.57(16) . . ?
C32 C31 C36 118.34(17) . . ?
C36 C31 C24 119.95(16) . . ?
C7 C6 C5 120.09(16) . . ?
C7 C6 H6 120.0 . . ?
C5 C6 H6 120.0 . . ?
C37 C38 C58 120.90(16) . . ?
C37 C38 C39 118.16(17) . . ?
C39 C38 C58 120.91(17) . . ?
C64 C59 C58 122.35(18) . . ?
C64 C59 C60 118.12(18) . . ?
C60 C59 C58 119.43(17) . . ?
C65 C70 H70 119.5 . . ?
C69 C70 C65 120.98(19) . . ?
C69 C70 H70 119.5 . . ?
C26 C25 C24 120.04(16) . . ?
C26 C25 C30 118.03(17) . . ?
C30 C25 C24 121.92(17) . . ?
C18 C17 C10 122.51(17) . . ?
C22 C17 C10 119.09(17) . . ?
C22 C17 C18 118.29(19) . . ?
C45 C44 C43 122.09(18) . . ?
C49 C44 C43 119.73(19) . . ?
C49 C44 C45 118.2(2) . . ?
C25 C26 H26 119.4 . . ?
C25 C26 C27 121.21(19) . . ?
C27 C26 H26 119.4 . . ?
C65 C58 C38 112.29(15) . . ?
C65 C58 C59 114.06(15) . . ?
C65 C58 H58 105.7 . . ?
C38 C58 C59 112.62(15) . . ?
C38 C58 H58 105.7 . . ?
C59 C58 H58 105.7 . . ?
C42 C43 C44 110.82(16) . . ?
C42 C43 H43 106.7 . . ?
C42 C43 C50 111.84(16) . . ?
C44 C43 H43 106.7 . . ?
C50 C43 C44 113.58(16) . . ?
C50 C43 H43 106.7 . . ?
C83 C78 C71 118.30(17) . . ?
C79 C78 C71 123.03(18) . . ?
C79 C78 C83 118.64(19) . . ?
C66 C67 H67 120.1 . . ?
C68 C67 H67 120.1 . . ?
C68 C67 C66 119.87(19) . . ?
C31 C32 H32 119.6 . . ?
C31 C32 C33 120.74(18) . . ?
C33 C32 H32 119.6 . . ?
C65 C66 H66 119.6 . . ?
C67 C66 C65 120.80(19) . . ?
C67 C66 H66 119.6 . . ?
O1 C71 C78 112.80(15) . . ?
O1 C71 C72 108.85(15) . . ?
O1 C71 C84 110.38(17) . . ?
C78 C71 C72 108.24(15) . . ?
C84 C71 C78 110.09(16) . . ?
C84 C71 C72 106.24(15) . . ?
C12 C11 C10 121.44(17) . . ?
C12 C11 C16 118.08(19) . . ?
C16 C11 C10 120.14(17) . . ?
C9 C10 C11 113.97(15) . . ?
C9 C10 H10 105.7 . . ?
C17 C10 C9 109.78(15) . . ?
C17 C10 C11 115.05(15) . . ?
C17 C10 H10 105.7 . . ?
C11 C10 H10 105.7 . . ?
C31 C36 H36 119.6 . . ?
C35 C36 C31 120.78(18) . . ?
C35 C36 H36 119.6 . . ?
O2 C23 H23A 109.5 . . ?
O2 C23 H23B 109.5 . . ?
O2 C23 H23C 109.5 . . ?
H23A C23 H23B 109.5 . . ?
H23A C23 H23C 109.5 . . ?
H23B C23 H23C 109.5 . . ?
C35 C34 H34 120.6 . . ?
C33 C34 H34 120.6 . . ?
C33 C34 C35 118.85(18) . . ?
C17 C18 H18 119.7 . . ?
C19 C18 C17 120.6(2) . . ?
C19 C18 H18 119.7 . . ?
C73 C72 C71 120.01(17) . . ?
C73 C72 C77 119.02(19) . . ?
C77 C72 C71 120.96(18) . . ?
C78 C83 H83 119.4 . . ?
C82 C83 C78 121.27(19) . . ?
C82 C83 H83 119.4 . . ?
C36 C35 C34 120.75(19) . . ?
C36 C35 H35 119.6 . . ?
C34 C35 H35 119.6 . . ?
C38 C39 H39 119.9 . . ?
C40 C39 C38 120.19(18) . . ?
C40 C39 H39 119.9 . . ?
C32 C33 H33 119.7 . . ?
C34 C33 C32 120.53(18) . . ?
C34 C33 H33 119.7 . . ?
C11 C12 H12 119.5 . . ?
C13 C12 C11 121.00(19) . . ?
C13 C12 H12 119.5 . . ?
C17 C22 H22 119.5 . . ?
C21 C22 C17 121.0(2) . . ?
C21 C22 H22 119.5 . . ?
C72 C73 H73 119.6 . . ?
C72 C73 C74 120.8(2) . . ?
C74 C73 H73 119.6 . . ?
C85 C84 C71 172.2(3) . . ?
C92 C84 C71 163.8(9) . . ?
C11 C16 H16 119.6 . . ?
C15 C16 C11 120.7(2) . . ?
C15 C16 H16 119.6 . . ?
C59 C64 H64 119.7 . . ?
C59 C64 C63 120.5(2) . . ?
C63 C64 H64 119.7 . . ?
C70 C69 H69 120.0 . . ?
C68 C69 C70 120.08(19) . . ?
C68 C69 H69 120.0 . . ?
C42 C41 H41 119.7 . . ?
C42 C41 C40 120.55(18) . . ?
C40 C41 H41 119.7 . . ?
O4 C40 C39 127.6(3) . . ?
O4 C40 C41 111.8(3) . . ?
C39 C40 C41 120.54(17) . . ?
O3 C40 C39 110.0(4) . . ?
O3 C40 C41 129.4(4) . . ?
C72 C77 H77 119.7 . . ?
C72 C77 C76 120.6(2) . . ?
C76 C77 H77 119.7 . . ?
C67 C68 H68 120.0 . . ?
C69 C68 C67 119.94(18) . . ?
C69 C68 H68 120.0 . . ?
C26 C27 H27 119.9 . . ?
C28 C27 C26 120.21(19) . . ?
C28 C27 H27 119.9 . . ?
C78 C79 H79 119.5 . . ?
C78 C79 C80 120.9(2) . . ?
C80 C79 H79 119.5 . . ?
C59 C60 H60 119.5 . . ?
C61 C60 C59 121.1(2) . . ?
C61 C60 H60 119.5 . . ?
C16 C15 H15 119.7 . . ?
C14 C15 C16 120.7(2) . . ?
C14 C15 H15 119.7 . . ?
C28 C29 H29 119.7 . . ?
C30 C29 H29 119.7 . . ?
C30 C29 C28 120.6(2) . . ?
C51 C50 C43 122.33(18) . . ?
C55 C50 C43 118.94(18) . . ?
C55 C50 C51 118.72(19) . . ?
C63 C62 H62 120.3 . . ?
C63 C62 C61 119.4(2) . . ?
C61 C62 H62 120.3 . . ?
C64 C63 H63 119.7 . . ?
C62 C63 C64 120.7(2) . . ?
C62 C63 H63 119.7 . . ?
F1 C75 C74 118.8(2) . . ?
F1 C75 C76 118.5(2) . . ?
C74 C75 C76 122.7(2) . . ?
C73 C74 H74 120.7 . . ?
C75 C74 C73 118.5(2) . . ?
C75 C74 H74 120.7 . . ?
C83 C82 H82 121.1 . . ?
C81 C82 C83 117.8(2) . . ?
C81 C82 H82 121.1 . . ?
C27 C28 C29 119.18(19) . . ?
C27 C28 H28 120.4 . . ?
C29 C28 H28 120.4 . . ?
F2 C81 C82 118.1(2) . . ?
F2 C81 C80 118.7(2) . . ?
C80 C81 C82 123.2(2) . . ?
C50 C51 H51 119.8 . . ?
C50 C51 C52 120.4(2) . . ?
C52 C51 H51 119.8 . . ?
C25 C30 H30 119.6 . . ?
C29 C30 C25 120.79(19) . . ?
C29 C30 H30 119.6 . . ?
C12 C13 H13 119.9 . . ?
C14 C13 C12 120.3(2) . . ?
C14 C13 H13 119.9 . . ?
C15 C14 C13 119.2(2) . . ?
C15 C14 H14 120.4 . . ?
C13 C14 H14 120.4 . . ?
C44 C45 H45 119.7 . . ?
C44 C45 C46 120.7(2) . . ?
C46 C45 H45 119.7 . . ?
C60 C61 H61 119.9 . . ?
C62 C61 C60 120.2(2) . . ?
C62 C61 H61 119.9 . . ?
C77 C76 H76 120.9 . . ?
C75 C76 C77 118.3(2) . . ?
C75 C76 H76 120.9 . . ?
C44 C49 H49 119.6 . . ?
C44 C49 C48 120.8(2) . . ?
C48 C49 H49 119.6 . . ?
C79 C80 H80 120.9 . . ?
C81 C80 C79 118.1(2) . . ?
C81 C80 H80 120.9 . . ?
C84 C85 C86 172.2(4) . . ?
C50 C55 H55 119.5 . . ?
C50 C55 C54 121.0(2) . . ?
C54 C55 H55 119.5 . . ?
C22 C21 H21 119.9 . . ?
C20 C21 C22 120.2(2) . . ?
C20 C21 H21 119.9 . . ?
C18 C19 H19 119.9 . . ?
C20 C19 C18 120.3(2) . . ?
C20 C19 H19 119.9 . . ?
C87 C86 C85 118.1(3) . . ?
C91 C86 C85 123.3(3) . . ?
C91 C86 C87 118.6(3) . . ?
C52 C53 H53 120.4 . . ?
C52 C53 C54 119.2(2) . . ?
C54 C53 H53 120.4 . . ?
C21 C20 C19 119.6(2) . . ?
C21 C20 H20 120.2 . . ?
C19 C20 H20 120.2 . . ?
C45 C46 H46 119.9 . . ?
C47 C46 C45 120.3(2) . . ?
C47 C46 H46 119.9 . . ?
C46 C47 H47 120.2 . . ?
C48 C47 C46 119.6(2) . . ?
C48 C47 H47 120.2 . . ?
C51 C52 H52 119.7 . . ?
C53 C52 C51 120.6(2) . . ?
C53 C52 H52 119.7 . . ?
C55 C54 H54 120.1 . . ?
C53 C54 C55 119.9(2) . . ?
C53 C54 H54 120.1 . . ?
C49 C48 H48 119.8 . . ?
C47 C48 C49 120.4(2) . . ?
C47 C48 H48 119.8 . . ?
C86 C87 H87 119.4 . . ?
C88 C87 C86 121.1(3) . . ?
C88 C87 H87 119.4 . . ?
C88 C89 H89 119.9 . . ?
C88 C89 C90 120.2(3) . . ?
C90 C89 H89 119.9 . . ?
C87 C88 H88 120.1 . . ?
C89 C88 C87 119.7(3) . . ?
C89 C88 H88 120.1 . . ?
C89 C90 H90 120.0 . . ?
C89 C90 C91 120.0(3) . . ?
C91 C90 H90 120.0 . . ?
C86 C91 C90 120.4(3) . . ?
C86 C91 H91 119.8 . . ?
C90 C91 H91 119.8 . . ?
O4 C57 H57A 109.5 . . ?
O4 C57 H57B 109.5 . . ?
O4 C57 H57C 109.5 . . ?
H57A C57 H57B 109.5 . . ?
H57A C57 H57C 109.5 . . ?
H57B C57 H57C 109.5 . . ?
C40 O3 C56 113.3(7) . . ?
O3 C56 H56A 109.5 . . ?
O3 C56 H56B 109.5 . . ?
O3 C56 H56C 109.5 . . ?
H56A C56 H56B 109.5 . . ?
H56A C56 H56C 109.5 . . ?
H56B C56 H56C 109.5 . . ?
C84 C92 C93 169.5(17) . . ?
C98 C93 C92 121.7(13) . . ?
C98 C93 C94 118.4(12) . . ?
C94 C93 C92 119.7(12) . . ?
C93 C98 H98 119.3 . . ?
C93 C98 C97 121.3(15) . . ?
C97 C98 H98 119.3 . . ?
C98 C97 H97 121.0 . . ?
C96 C97 C98 117.9(16) . . ?
C96 C97 H97 121.0 . . ?
C97 C96 H96 119.5 . . ?
C95 C96 C97 120.9(15) . . ?
C95 C96 H96 119.5 . . ?
C96 C95 H95 120.1 . . ?
C96 C95 C94 119.8(14) . . ?
C94 C95 H95 120.1 . . ?
C93 C94 H94 119.2 . . ?
C95 C94 C93 121.5(13) . . ?
C95 C94 H94 119.2 . . ?

loop_
_geom_bond_atom_site_label_1
_geom_bond_atom_site_label_2
_geom_bond_distance
_geom_bond_site_symmetry_2
_geom_bond_publ_flag
Cu1 O1 1.7961(14) . ?
Cu1 C1 1.8457(17) . ?
O2 C7 1.360(2) . ?
O2 C23 1.434(2) . ?
O1 C71 1.390(2) . ?
F1 C75 1.364(2) . ?
N3 C1 1.364(2) . ?
N3 C3 1.384(2) . ?
N3 C37 1.441(2) . ?
F2 C81 1.366(2) . ?
N6 C1 1.360(2) . ?
N6 C4 1.443(2) . ?
N6 C2 1.388(2) . ?
O4 C40 1.375(5) . ?
O4 C57 1.431(6) . ?
C4 C5 1.396(2) . ?
C4 C9 1.403(2) . ?
C3 H3 0.9500 . ?
C3 C2 1.349(2) . ?
C7 C8 1.395(3) . ?
C7 C6 1.390(2) . ?
C2 H2 0.9500 . ?
C8 H8 0.9500 . ?
C8 C9 1.388(2) . ?
C5 C24 1.529(2) . ?
C5 C6 1.394(2) . ?
C37 C42 1.400(3) . ?
C37 C38 1.389(3) . ?
C9 C10 1.531(2) . ?
C65 C70 1.391(3) . ?
C65 C58 1.520(2) . ?
C65 C66 1.396(3) . ?
C42 C43 1.521(3) . ?
C42 C41 1.388(3) . ?
C24 H24 1.0000 . ?
C24 C31 1.535(2) . ?
C24 C25 1.524(2) . ?
C31 C32 1.390(3) . ?
C31 C36 1.396(3) . ?
C6 H6 0.9500 . ?
C38 C58 1.525(3) . ?
C38 C39 1.396(3) . ?
C59 C58 1.530(3) . ?
C59 C64 1.391(3) . ?
C59 C60 1.393(3) . ?
C70 H70 0.9500 . ?
C70 C69 1.388(3) . ?
C25 C26 1.388(3) . ?
C25 C30 1.392(3) . ?
C17 C10 1.525(3) . ?
C17 C18 1.397(3) . ?
C17 C22 1.394(3) . ?
C44 C43 1.527(3) . ?
C44 C45 1.393(3) . ?
C44 C49 1.389(3) . ?
C26 H26 0.9500 . ?
C26 C27 1.391(3) . ?
C58 H58 1.0000 . ?
C43 H43 1.0000 . ?
C43 C50 1.526(3) . ?
C78 C71 1.542(3) . ?
C78 C83 1.392(3) . ?
C78 C79 1.385(3) . ?
C67 H67 0.9500 . ?
C67 C66 1.389(3) . ?
C67 C68 1.389(3) . ?
C32 H32 0.9500 . ?
C32 C33 1.391(3) . ?
C66 H66 0.9500 . ?
C71 C72 1.545(3) . ?
C71 C84 1.485(3) . ?
C11 C10 1.531(3) . ?
C11 C12 1.393(3) . ?
C11 C16 1.395(3) . ?
C10 H10 1.0000 . ?
C36 H36 0.9500 . ?
C36 C35 1.381(3) . ?
C23 H23A 0.9800 . ?
C23 H23B 0.9800 . ?
C23 H23C 0.9800 . ?
C34 H34 0.9500 . ?
C34 C35 1.389(3) . ?
C34 C33 1.387(3) . ?
C18 H18 0.9500 . ?
C18 C19 1.388(3) . ?
C72 C73 1.385(3) . ?
C72 C77 1.391(3) . ?
C83 H83 0.9500 . ?
C83 C82 1.387(3) . ?
C35 H35 0.9500 . ?
C39 H39 0.9500 . ?
C39 C40 1.390(3) . ?
C33 H33 0.9500 . ?
C12 H12 0.9500 . ?
C12 C13 1.390(3) . ?
C22 H22 0.9500 . ?
C22 C21 1.386(3) . ?
C73 H73 0.9500 . ?
C73 C74 1.390(3) . ?
C84 C85 1.211(3) . ?
C84 C92 1.163(12) . ?
C16 H16 0.9500 . ?
C16 C15 1.389(3) . ?
C64 H64 0.9500 . ?
C64 C63 1.393(3) . ?
C69 H69 0.9500 . ?
C69 C68 1.379(3) . ?
C41 H41 0.9500 . ?
C41 C40 1.392(3) . ?
C40 O3 1.366(10) . ?
C77 H77 0.9500 . ?
C77 C76 1.393(3) . ?
C68 H68 0.9500 . ?
C27 H27 0.9500 . ?
C27 C28 1.378(3) . ?
C79 H79 0.9500 . ?
C79 C80 1.394(3) . ?
C60 H60 0.9500 . ?
C60 C61 1.388(3) . ?
C15 H15 0.9500 . ?
C15 C14 1.380(3) . ?
C29 H29 0.9500 . ?
C29 C28 1.386(3) . ?
C29 C30 1.385(3) . ?
C50 C51 1.385(3) . ?
C50 C55 1.383(3) . ?
C62 H62 0.9500 . ?
C62 C63 1.375(4) . ?
C62 C61 1.382(3) . ?
C63 H63 0.9500 . ?
C75 C74 1.367(3) . ?
C75 C76 1.373(3) . ?
C74 H74 0.9500 . ?
C82 H82 0.9500 . ?
C82 C81 1.371(3) . ?
C28 H28 0.9500 . ?
C81 C80 1.367(3) . ?
C51 H51 0.9500 . ?
C51 C52 1.391(3) . ?
C30 H30 0.9500 . ?
C13 H13 0.9500 . ?
C13 C14 1.386(3) . ?
C14 H14 0.9500 . ?
C45 H45 0.9500 . ?
C45 C46 1.393(3) . ?
C61 H61 0.9500 . ?
C76 H76 0.9500 . ?
C49 H49 0.9500 . ?
C49 C48 1.391(3) . ?
C80 H80 0.9500 . ?
C85 C86 1.438(4) . ?
C55 H55 0.9500 . ?
C55 C54 1.390(3) . ?
C21 H21 0.9500 . ?
C21 C20 1.383(4) . ?
C19 H19 0.9500 . ?
C19 C20 1.386(4) . ?
C86 C87 1.390(4) . ?
C86 C91 1.389(4) . ?
C53 H53 0.9500 . ?
C53 C52 1.380(4) . ?
C53 C54 1.387(4) . ?
C20 H20 0.9500 . ?
C46 H46 0.9500 . ?
C46 C47 1.378(4) . ?
C47 H47 0.9500 . ?
C47 C48 1.375(4) . ?
C52 H52 0.9500 . ?
C54 H54 0.9500 . ?
C48 H48 0.9500 . ?
C87 H87 0.9500 . ?
C87 C88 1.386(4) . ?
C89 H89 0.9500 . ?
C89 C88 1.375(4) . ?
C89 C90 1.387(5) . ?
C88 H88 0.9500 . ?
C90 H90 0.9500 . ?
C90 C91 1.389(4) . ?
C91 H91 0.9500 . ?
C57 H57A 0.9800 . ?
C57 H57B 0.9800 . ?
C57 H57C 0.9800 . ?
O3 C56 1.422(9) . ?
C56 H56A 0.9800 . ?
C56 H56B 0.9800 . ?
C56 H56C 0.9800 . ?
C92 C93 1.436(13) . ?
C93 C98 1.380(15) . ?
C93 C94 1.385(14) . ?
C98 H98 0.9500 . ?
C98 C97 1.418(17) . ?
C97 H97 0.9500 . ?
C97 C96 1.392(16) . ?
C96 H96 0.9500 . ?
C96 C95 1.376(16) . ?
C95 H95 0.9500 . ?
C95 C94 1.379(15) . ?
C94 H94 0.9500 . ?

loop_
_geom_torsion_atom_site_label_1
_geom_torsion_atom_site_label_2
_geom_torsion_atom_site_label_3
_geom_torsion_atom_site_label_4
_geom_torsion
_geom_torsion_site_symmetry_1
_geom_torsion_site_symmetry_2
_geom_torsion_site_symmetry_3
_geom_torsion_site_symmetry_4
_geom_torsion_publ_flag
Cu1 O1 C71 C78 21.8(2) . . . . ?
Cu1 O1 C71 C72 141.98(14) . . . . ?
Cu1 O1 C71 C84 -101.78(18) . . . . ?
O2 C7 C8 C9 176.89(16) . . . . ?
O2 C7 C6 C5 -173.96(17) . . . . ?
O1 C71 C72 C73 -2.8(2) . . . . ?
O1 C71 C72 C77 177.60(18) . . . . ?
O1 C71 C84 C92 25(4) . . . . ?
F1 C75 C74 C73 -179.61(18) . . . . ?
F1 C75 C76 C77 179.50(19) . . . . ?
N3 C3 C2 N6 -0.2(2) . . . . ?
N3 C37 C42 C43 0.1(3) . . . . ?
N3 C37 C42 C41 177.19(16) . . . . ?
N3 C37 C38 C58 1.5(3) . . . . ?
N3 C37 C38 C39 -176.49(16) . . . . ?
F2 C81 C80 C79 177.7(2) . . . . ?
N6 C4 C5 C24 -2.0(2) . . . . ?
N6 C4 C5 C6 174.67(15) . . . . ?
N6 C4 C9 C8 -171.85(16) . . . . ?
N6 C4 C9 C10 9.8(2) . . . . ?
C1 N3 C3 C2 0.1(2) . . . . ?
C1 N3 C37 C42 85.9(2) . . . . ?
C1 N3 C37 C38 -96.2(2) . . . . ?
C1 N6 C4 C5 83.2(2) . . . . ?
C1 N6 C4 C9 -99.4(2) . . . . ?
C1 N6 C2 C3 0.2(2) . . . . ?
C4 N6 C1 Cu1 6.5(2) . . . . ?
C4 N6 C1 N3 -177.16(15) . . . . ?
C4 N6 C2 C3 177.29(15) . . . . ?
C4 C5 C24 C31 -133.57(17) . . . . ?
C4 C5 C24 C25 97.89(19) . . . . ?
C4 C5 C6 C7 -3.2(3) . . . . ?
C4 C9 C10 C17 123.20(18) . . . . ?
C4 C9 C10 C11 -106.08(19) . . . . ?
C3 N3 C1 Cu1 176.38(13) . . . . ?
C3 N3 C1 N6 0.00(19) . . . . ?
C3 N3 C37 C42 -100.7(2) . . . . ?
C3 N3 C37 C38 77.3(2) . . . . ?
C7 C8 C9 C4 -2.5(3) . . . . ?
C7 C8 C9 C10 175.81(17) . . . . ?
C2 N6 C1 Cu1 -176.47(13) . . . . ?
C2 N6 C1 N3 -0.10(19) . . . . ?
C2 N6 C4 C5 -93.5(2) . . . . ?
C2 N6 C4 C9 83.8(2) . . . . ?
C8 C7 C6 C5 6.1(3) . . . . ?
C8 C9 C10 C17 -55.1(2) . . . . ?
C8 C9 C10 C11 75.6(2) . . . . ?
C5 C4 C9 C8 5.5(3) . . . . ?
C5 C4 C9 C10 -172.89(16) . . . . ?
C5 C24 C31 C32 -142.65(17) . . . . ?
C5 C24 C31 C36 41.7(2) . . . . ?
C5 C24 C25 C26 -113.52(18) . . . . ?
C5 C24 C25 C30 67.2(2) . . . . ?
C37 N3 C1 Cu1 -9.5(2) . . . . ?
C37 N3 C1 N6 174.16(15) . . . . ?
C37 N3 C3 C2 -174.02(16) . . . . ?
C37 C42 C43 C44 72.7(2) . . . . ?
C37 C42 C43 C50 -159.47(17) . . . . ?
C37 C42 C41 C40 -1.2(3) . . . . ?
C37 C38 C58 C65 129.48(18) . . . . ?
C37 C38 C58 C59 -100.1(2) . . . . ?
C37 C38 C39 C40 -0.2(3) . . . . ?
C9 C4 C5 C24 -179.31(16) . . . . ?
C9 C4 C5 C6 -2.6(3) . . . . ?
C65 C70 C69 C68 0.0(3) . . . . ?
C42 C37 C38 C58 179.35(17) . . . . ?
C42 C37 C38 C39 1.3(3) . . . . ?
C42 C43 C50 C51 -101.6(2) . . . . ?
C42 C43 C50 C55 77.0(2) . . . . ?
C42 C41 C40 O4 -176.7(4) . . . . ?
C42 C41 C40 C39 2.3(3) . . . . ?
C42 C41 C40 O3 -178.1(9) . . . . ?
C24 C5 C6 C7 173.55(16) . . . . ?
C24 C31 C32 C33 -176.45(17) . . . . ?
C24 C31 C36 C35 176.18(18) . . . . ?
C24 C25 C26 C27 -179.05(18) . . . . ?
C24 C25 C30 C29 179.40(18) . . . . ?
C31 C24 C25 C26 118.57(18) . . . . ?
C31 C24 C25 C30 -60.7(2) . . . . ?
C31 C32 C33 C34 0.6(3) . . . . ?
C31 C36 C35 C34 0.1(3) . . . . ?
C6 C7 C8 C9 -3.1(3) . . . . ?
C6 C5 C24 C31 49.8(2) . . . . ?
C6 C5 C24 C25 -78.7(2) . . . . ?
C38 C37 C42 C43 -177.77(17) . . . . ?
C38 C37 C42 C41 -0.6(3) . . . . ?
C38 C39 C40 O4 177.3(4) . . . . ?
C38 C39 C40 C41 -1.5(3) . . . . ?
C38 C39 C40 O3 178.8(7) . . . . ?
C59 C64 C63 C62 -0.6(3) . . . . ?
C59 C60 C61 C62 -0.5(3) . . . . ?
C70 C65 C58 C38 -93.3(2) . . . . ?
C70 C65 C58 C59 137.04(18) . . . . ?
C70 C65 C66 C67 1.4(3) . . . . ?
C70 C69 C68 C67 0.9(3) . . . . ?
C25 C24 C31 C32 -15.7(2) . . . . ?
C25 C24 C31 C36 168.62(17) . . . . ?
C25 C26 C27 C28 0.0(3) . . . . ?
C17 C18 C19 C20 -1.4(3) . . . . ?
C17 C22 C21 C20 -0.1(4) . . . . ?
C44 C43 C50 C51 24.7(3) . . . . ?
C44 C43 C50 C55 -156.64(19) . . . . ?
C44 C45 C46 C47 0.2(3) . . . . ?
C44 C49 C48 C47 0.5(4) . . . . ?
C26 C25 C30 C29 0.1(3) . . . . ?
C26 C27 C28 C29 -0.6(3) . . . . ?
C58 C65 C70 C69 177.65(17) . . . . ?
C58 C65 C66 C67 -177.31(18) . . . . ?
C58 C38 C39 C40 -178.25(18) . . . . ?
C58 C59 C64 C63 176.51(17) . . . . ?
C58 C59 C60 C61 -176.06(18) . . . . ?
C43 C42 C41 C40 175.90(18) . . . . ?
C43 C44 C45 C46 -179.29(19) . . . . ?
C43 C44 C49 C48 179.0(2) . . . . ?
C43 C50 C51 C52 176.5(2) . . . . ?
C43 C50 C55 C54 -175.7(2) . . . . ?
C78 C71 C72 C73 120.15(19) . . . . ?
C78 C71 C72 C77 -59.5(2) . . . . ?
C78 C71 C84 C92 -100(4) . . . . ?
C78 C83 C82 C81 0.4(3) . . . . ?
C78 C79 C80 C81 1.2(3) . . . . ?
C32 C31 C36 C35 0.3(3) . . . . ?
C66 C65 C70 C69 -1.1(3) . . . . ?
C66 C65 C58 C38 85.4(2) . . . . ?
C66 C65 C58 C59 -44.2(2) . . . . ?
C66 C67 C68 C69 -0.6(3) . . . . ?
C71 C78 C83 C82 177.11(18) . . . . ?
C71 C78 C79 C80 -177.86(19) . . . . ?
C71 C72 C73 C74 -179.88(18) . . . . ?
C71 C72 C77 C76 179.76(19) . . . . ?
C71 C84 C92 C93 162(7) . . . . ?
C11 C12 C13 C14 1.6(3) . . . . ?
C11 C16 C15 C14 1.7(3) . . . . ?
C10 C17 C18 C19 -174.11(19) . . . . ?
C10 C17 C22 C21 175.0(2) . . . . ?
C10 C11 C12 C13 172.22(18) . . . . ?
C10 C11 C16 C15 -173.97(18) . . . . ?
C36 C31 C32 C33 -0.7(3) . . . . ?
C23 O2 C7 C8 -176.84(17) . . . . ?
C23 O2 C7 C6 3.2(3) . . . . ?
C18 C17 C10 C9 80.4(2) . . . . ?
C18 C17 C10 C11 -49.7(2) . . . . ?
C18 C17 C22 C21 -1.2(3) . . . . ?
C18 C19 C20 C21 0.1(4) . . . . ?
C72 C71 C84 C92 143(4) . . . . ?
C72 C73 C74 C75 -0.1(3) . . . . ?
C72 C77 C76 C75 0.4(3) . . . . ?
C83 C78 C71 O1 52.2(2) . . . . ?
C83 C78 C71 C72 -68.3(2) . . . . ?
C83 C78 C71 C84 175.94(17) . . . . ?
C83 C78 C79 C80 0.1(3) . . . . ?
C83 C82 C81 F2 -178.56(19) . . . . ?
C83 C82 C81 C80 1.0(3) . . . . ?
C35 C34 C33 C32 -0.1(3) . . . . ?
C39 C38 C58 C65 -52.6(2) . . . . ?
C39 C38 C58 C59 77.8(2) . . . . ?
C39 C40 O3 C56 179.8(9) . . . . ?
C33 C34 C35 C36 -0.3(3) . . . . ?
C12 C11 C10 C9 20.9(2) . . . . ?
C12 C11 C10 C17 148.97(17) . . . . ?
C12 C11 C16 C15 -0.6(3) . . . . ?
C12 C13 C14 C15 -0.5(3) . . . . ?
C22 C17 C10 C9 -95.6(2) . . . . ?
C22 C17 C10 C11 134.22(19) . . . . ?
C22 C17 C18 C19 2.0(3) . . . . ?
C22 C21 C20 C19 0.7(4) . . . . ?
C73 C72 C77 C76 0.1(3) . . . . ?
C84 C71 C72 C73 -121.64(19) . . . . ?
C84 C71 C72 C77 58.7(2) . . . . ?
C84 C92 C93 C98 24(11) . . . . ?
C84 C92 C93 C94 -151(10) . . . . ?
C16 C11 C10 C9 -165.91(16) . . . . ?
C16 C11 C10 C17 -37.8(2) . . . . ?
C16 C11 C12 C13 -1.1(3) . . . . ?
C16 C15 C14 C13 -1.2(3) . . . . ?
C64 C59 C58 C65 138.81(18) . . . . ?
C64 C59 C58 C38 9.3(2) . . . . ?
C64 C59 C60 C61 0.4(3) . . . . ?
C41 C42 C43 C44 -104.3(2) . . . . ?
C41 C42 C43 C50 23.5(3) . . . . ?
C41 C40 O3 C56 0.1(16) . . . . ?
C77 C72 C73 C74 -0.3(3) . . . . ?
C68 C67 C66 C65 -0.6(3) . . . . ?
C79 C78 C71 O1 -129.9(2) . . . . ?
C79 C78 C71 C72 109.6(2) . . . . ?
C79 C78 C71 C84 -6.1(3) . . . . ?
C79 C78 C83 C82 -0.9(3) . . . . ?
C60 C59 C58 C65 -44.9(2) . . . . ?
C60 C59 C58 C38 -174.37(16) . . . . ?
C60 C59 C64 C63 0.1(3) . . . . ?
C50 C51 C52 C53 -0.6(4) . . . . ?
C50 C55 C54 C53 -1.1(4) . . . . ?
C63 C62 C61 C60 0.1(3) . . . . ?
C74 C75 C76 C77 -0.8(3) . . . . ?
C82 C81 C80 C79 -1.8(4) . . . . ?
C28 C29 C30 C25 -0.8(3) . . . . ?
C51 C50 C55 C54 3.0(4) . . . . ?
C30 C25 C26 C27 0.2(3) . . . . ?
C30 C29 C28 C27 1.0(3) . . . . ?
C45 C44 C43 C42 33.6(2) . . . . ?
C45 C44 C43 C50 -93.3(2) . . . . ?
C45 C44 C49 C48 -0.7(3) . . . . ?
C45 C46 C47 C48 -0.4(4) . . . . ?
C61 C62 C63 C64 0.5(3) . . . . ?
C76 C75 C74 C73 0.7(3) . . . . ?
C49 C44 C43 C42 -146.01(18) . . . . ?
C49 C44 C43 C50 87.1(2) . . . . ?
C49 C44 C45 C46 0.3(3) . . . . ?
C85 C86 C87 C88 179.3(3) . . . . ?
C85 C86 C91 C90 -179.6(3) . . . . ?
C55 C50 C51 C52 -2.1(4) . . . . ?
C86 C87 C88 C89 0.7(4) . . . . ?
C46 C47 C48 C49 0.0(4) . . . . ?
C52 C53 C54 C55 -1.7(4) . . . . ?
C54 C53 C52 C51 2.5(4) . . . . ?
C87 C86 C91 C90 1.1(5) . . . . ?
C89 C90 C91 C86 0.0(6) . . . . ?
C88 C89 C90 C91 -0.7(6) . . . . ?
C90 C89 C88 C87 0.3(5) . . . . ?
C91 C86 C87 C88 -1.4(4) . . . . ?
C57 O4 C40 C39 -5.9(7) . . . . ?
C57 O4 C40 C41 173.0(4) . . . . ?
C92 C93 C98 C97 -177.7(19) . . . . ?
C92 C93 C94 C95 178.8(16) . . . . ?
C93 C98 C97 C96 1(3) . . . . ?
C98 C93 C94 C95 4(2) . . . . ?
C98 C97 C96 C95 0(3) . . . . ?
C97 C96 C95 C94 1(3) . . . . ?
C96 C95 C94 C93 -3(3) . . . . ?
C94 C93 C98 C97 -3(3) . . . . ?
